data_7218973
loop_
_publ_author_name
'Saha, Subhankar'
'Rajput, Lalit'
'Joseph, Sumy'
'Mishra, Manish Kumar'
'Ganguly, Somnath'
'Desiraju, Gautam R.'

_publ_section_title
;
 IR spectroscopy as a probe for C--H&#x22EF;X hydrogen bonded
 supramolecular synthons
;
_journal_issue 6
_journal_name_full CrystEngComm
_journal_page_first 1273
_journal_paper_doi 10.1039/C4CE02034K
_journal_volume 17
_journal_year 2015
_chemical_formula_sum 'C24 H16 F4 N2 O4'
_chemical_formula_weight 472.39
_chemical_name_systematic
;
 ?
;
_space_group_IT_number 2
_symmetry_cell_setting triclinic
_symmetry_space_group_name_Hall '-P 1'
_symmetry_space_group_name_H-M 'P -1'
_atom_sites_solution_hydrogens geom
_atom_sites_solution_primary direct
_atom_sites_solution_secondary difmap
_audit_creation_method SHELXL-97
_audit_update_record
;
2014-11-10 deposited with the CCDC.
2014-11-26 downloaded from the CCDC.
;
_cell_angle_alpha 88.869(17)
_cell_angle_beta 88.15(2)
_cell_angle_gamma 72.09(2)
_cell_formula_units_Z 1
_cell_length_a 6.916(4)
_cell_length_b 6.922(4)
_cell_length_c 11.215(8)
_cell_measurement_reflns_used 1826
_cell_measurement_temperature 150
_cell_measurement_theta_max 33.7
_cell_measurement_theta_min 3.1
_cell_volume 510.6(6)
_computing_cell_refinement
;
CrystalClear-SM Expert 2.0 rc14 (Rigaku, 2009)
;
_computing_data_collection
;
CrystalClear-SM Expert 2.0 rc14 (Rigaku, 2009)
;
_computing_data_reduction
;
CrystalClear-SM Expert 2.0 rc14 (Rigaku, 2009)
;
_computing_structure_refinement 'SHELXL-97 (Sheldrick, 2008)'
_computing_structure_solution 'SHELXL-97 (Sheldrick, 2008)'
_diffrn_ambient_temperature 150
_diffrn_detector_area_resol_mean 13.6612
_diffrn_measured_fraction_theta_full 0.997
_diffrn_measured_fraction_theta_max 0.997
_diffrn_measurement_device
;
XtaLABmini: Fixed Chi 2 circle
;
_diffrn_measurement_device_type
;
Rigaku Mercury375R (2x2 bin mode)
;
_diffrn_measurement_method 'profile data from \w-scans'
_diffrn_radiation_monochromator graphite
_diffrn_radiation_source 'fine-focus sealed tube'
_diffrn_radiation_type MoK\a
_diffrn_radiation_wavelength 0.71073
_diffrn_reflns_av_R_equivalents 0.0974
_diffrn_reflns_av_sigmaI/netI 0.0758
_diffrn_reflns_limit_h_max 8
_diffrn_reflns_limit_h_min -8
_diffrn_reflns_limit_k_max 8
_diffrn_reflns_limit_k_min -8
_diffrn_reflns_limit_l_max 13
_diffrn_reflns_limit_l_min -13
_diffrn_reflns_number 4790
_diffrn_reflns_theta_full 26.00
_diffrn_reflns_theta_max 26.00
_diffrn_reflns_theta_min 1.82
_exptl_absorpt_coefficient_mu 0.130
_exptl_absorpt_correction_T_max 1.000
_exptl_absorpt_correction_T_min 0.841
_exptl_absorpt_correction_type multi-scan
_exptl_absorpt_process_details 'Jacobson, R. (1998) Private communication'
_exptl_crystal_colour colorless
_exptl_crystal_density_diffrn 1.537
_exptl_crystal_density_method 'not measured'
_exptl_crystal_description block
_exptl_crystal_F_000 242
_exptl_crystal_size_max 0.20
_exptl_crystal_size_mid 0.17
_exptl_crystal_size_min 0.14
_refine_diff_density_max 0.373
_refine_diff_density_min -0.251
_refine_diff_density_rms 0.069
_refine_ls_extinction_method none
_refine_ls_goodness_of_fit_ref 1.088
_refine_ls_hydrogen_treatment mixed
_refine_ls_matrix_type full
_refine_ls_number_parameters 154
_refine_ls_number_reflns 2004
_refine_ls_number_restraints 0
_refine_ls_restrained_S_all 1.088
_refine_ls_R_factor_all 0.0543
_refine_ls_R_factor_gt 0.0513
_refine_ls_shift/su_max 0.007
_refine_ls_shift/su_mean 0.001
_refine_ls_structure_factor_coef Fsqd
_refine_ls_weighting_details 'calc w=1/[\s^2^(Fo^2^)+(0.0694P)^2^+0.0903P] where P=(Fo^2^+2Fc^2^)/3'
_refine_ls_weighting_scheme calc
_refine_ls_wR_factor_gt 0.1458
_refine_ls_wR_factor_ref 0.1501
_reflns_number_gt 1830
_reflns_number_total 2004
_reflns_threshold_expression >2\s(I)
_cod_data_source_file c4ce02034k2.cif
_cod_data_source_block 33
_cod_depositor_comments 'Adding full bibliography for 7218966--7218974.cif.'
_cod_original_cell_volume 510.5(6)
_cod_original_sg_symbol_H-M P-1
_cod_database_code 7218973

loop_
_symmetry_equiv_pos_as_xyz
'x, y, z'
'-x, -y, -z'

loop_
_atom_site_label
_atom_site_type_symbol
_atom_site_fract_x
_atom_site_fract_y
_atom_site_fract_z
_atom_site_U_iso_or_equiv
_atom_site_adp_type
_atom_site_occupancy
_atom_site_symmetry_multiplicity
_atom_site_calc_flag
_atom_site_refinement_flags
C001 C 0.1828(2) 0.5415(2) 0.31940(12) 0.0243(3) Uani 1 1 d .
F1 F -0.15103(15) 0.56082(15) 0.26014(9) 0.0453(3) Uani 1 1 d .
F2 F -0.14752(16) 0.23297(15) 0.38481(10) 0.0476(3) Uani 1 1 d .
C004 C 0.0172(2) 0.4688(2) 0.32071(12) 0.0278(3) Uani 1 1 d .
C005 C 0.3488(2) 0.4369(2) 0.38806(13) 0.0284(3) Uani 1 1 d .
H005 H 0.4629 0.4812 0.3878 0.034 Uiso 1 1 calc R
C006 C 0.1802(3) 0.1967(2) 0.45587(14) 0.0328(4) Uani 1 1 d .
H006 H 0.1784 0.0828 0.5008 0.039 Uiso 1 1 calc R
C007 C 0.4792(2) 1.41038(18) 0.02981(11) 0.0241(3) Uani 1 1 d .
O1 O 0.3518(2) 0.77539(18) 0.26625(11) 0.0449(4) Uani 1 1 d .
H1 H 0.3505 0.8754 0.2255 0.067 Uiso 1 1 calc R
N1 N 0.4024(2) 1.07639(17) 0.14314(11) 0.0314(3) Uani 1 1 d .
C010 C 0.6207(3) 1.2796(2) 0.10354(15) 0.0353(4) Uani 1 1 d .
H010 H 0.7445 1.3015 0.1161 0.042 Uiso 1 1 calc R
C011 C 0.0177(2) 0.2977(2) 0.38725(13) 0.0306(3) Uani 1 1 d .
C012 C 0.3002(2) 1.3651(2) 0.01357(14) 0.0313(4) Uani 1 1 d .
H012 H 0.2020 1.4464 -0.0360 0.038 Uiso 1 1 calc R
C013 C 0.1897(2) 0.7247(2) 0.24697(13) 0.0294(4) Uani 1 1 d .
O2 O 0.0599(2) 0.8115(2) 0.17730(13) 0.0556(4) Uani 1 1 d .
C015 C 0.3462(2) 0.2680(2) 0.45661(14) 0.0339(4) Uani 1 1 d .
H015 H 0.4567 0.2027 0.5032 0.041 Uiso 1 1 calc R
C016 C 0.2675(2) 1.1982(2) 0.07139(14) 0.0329(4) Uani 1 1 d .
H016 H 0.1462 1.1705 0.0594 0.039 Uiso 1 1 calc R
C017 C 0.5758(3) 1.1162(2) 0.15828(15) 0.0384(4) Uani 1 1 d .
H017 H 0.6715 1.0309 0.2077 0.046 Uiso 1 1 calc R

loop_
_atom_site_aniso_label
_atom_site_aniso_U_11
_atom_site_aniso_U_22
_atom_site_aniso_U_33
_atom_site_aniso_U_23
_atom_site_aniso_U_13
_atom_site_aniso_U_12
C001 0.0265(7) 0.0257(6) 0.0199(6) -0.0025(5) 0.0024(5) -0.0069(5)
F1 0.0372(6) 0.0560(6) 0.0473(6) 0.0118(5) -0.0217(4) -0.0196(5)
F2 0.0419(6) 0.0531(6) 0.0594(7) 0.0044(5) -0.0049(5) -0.0316(5)
C004 0.0272(8) 0.0329(7) 0.0228(7) -0.0034(6) -0.0029(5) -0.0082(6)
C005 0.0235(7) 0.0290(7) 0.0329(8) 0.0018(6) -0.0011(6) -0.0085(5)
C006 0.0375(8) 0.0276(7) 0.0341(8) 0.0042(6) 0.0041(6) -0.0117(6)
C007 0.0305(7) 0.0232(6) 0.0188(6) -0.0036(5) 0.0036(5) -0.0088(6)
O1 0.0544(8) 0.0426(6) 0.0479(7) 0.0204(5) -0.0166(6) -0.0296(6)
N1 0.0434(8) 0.0257(6) 0.0269(6) -0.0010(5) 0.0051(5) -0.0136(5)
C010 0.0405(9) 0.0327(7) 0.0375(8) 0.0081(6) -0.0120(7) -0.0180(7)
C011 0.0311(8) 0.0349(7) 0.0301(7) -0.0038(6) 0.0029(6) -0.0166(6)
C012 0.0294(8) 0.0318(7) 0.0320(8) 0.0057(6) -0.0002(6) -0.0088(6)
C013 0.0328(8) 0.0276(7) 0.0252(7) 0.0004(6) 0.0021(6) -0.0059(6)
O2 0.0429(8) 0.0580(8) 0.0637(9) 0.0342(7) -0.0169(6) -0.0130(6)
C015 0.0296(8) 0.0311(7) 0.0386(8) 0.0092(6) -0.0049(6) -0.0059(6)
C016 0.0310(8) 0.0347(7) 0.0353(8) 0.0012(6) 0.0052(6) -0.0143(6)
C017 0.0479(10) 0.0322(7) 0.0372(8) 0.0108(7) -0.0124(7) -0.0150(7)

loop_
_atom_type_symbol
_atom_type_description
_atom_type_scat_dispersion_real
_atom_type_scat_dispersion_imag
_atom_type_scat_source
C C 0.0033 0.0016 'International Tables Vol C Tables 4.2.6.8 and 6.1.1.4'
H H 0.0000 0.0000 'International Tables Vol C Tables 4.2.6.8 and 6.1.1.4'
N N 0.0061 0.0033 'International Tables Vol C Tables 4.2.6.8 and 6.1.1.4'
O O 0.0106 0.0060 'International Tables Vol C Tables 4.2.6.8 and 6.1.1.4'
F F 0.0171 0.0103 'International Tables Vol C Tables 4.2.6.8 and 6.1.1.4'

loop_
_geom_angle_atom_site_label_1
_geom_angle_atom_site_label_2
_geom_angle_atom_site_label_3
_geom_angle
_geom_angle_site_symmetry_3
C004 C001 C005 117.60(13) .
C004 C001 C013 122.50(13) .
C005 C001 C013 119.89(14) .
F1 C004 C001 122.20(13) .
F1 C004 C011 116.95(14) .
C001 C004 C011 120.84(13) .
C015 C005 C001 121.18(14) .
C011 C006 C015 118.61(14) .
C012 C007 C010 116.75(13) .
C012 C007 C007 121.95(16) 2_685
C010 C007 C007 121.29(16) 2_685
C017 N1 C016 118.03(13) .
C017 C010 C007 119.62(15) .
F2 C011 C006 120.25(14) .
F2 C011 C004 118.34(14) .
C006 C011 C004 121.40(15) .
C007 C012 C016 119.99(14) .
O2 C013 O1 124.45(14) .
O2 C013 C001 123.42(15) .
O1 C013 C001 112.11(13) .
C006 C015 C005 120.33(14) .
N1 C016 C012 122.68(15) .
N1 C017 C010 122.92(15) .

loop_
_geom_bond_atom_site_label_1
_geom_bond_atom_site_label_2
_geom_bond_distance
_geom_bond_site_symmetry_2
C001 C004 1.384(2) .
C001 C005 1.400(2) .
C001 C013 1.505(2) .
F1 C004 1.3414(18) .
F2 C011 1.3507(19) .
C004 C011 1.387(2) .
C005 C015 1.391(2) .
C006 C011 1.377(2) .
C006 C015 1.382(2) .
C007 C012 1.385(2) .
C007 C010 1.392(2) .
C007 C007 1.498(3) 2_685
O1 C013 1.299(2) .
N1 C017 1.327(2) .
N1 C016 1.329(2) .
C010 C017 1.389(2) .
C012 C016 1.388(2) .
C013 O2 1.214(2) .
